data_2002530
loop_
_publ_author_name
'Teichert, A'
'Mueller-Buschbaum, Hk'

_publ_section_title 'Zur Kristallstruktur von Ca2 Pb O4'
_journal_name_full
;
Zeitschrift fuer Anorganische und Allgemeine Chemie
;
_journal_page_first 128
_journal_page_last 130
_journal_paper_doi 10.1002/zaac.19926070122
_journal_volume 607
_journal_year 1992
_chemical_formula_structural 'Ca2 Pb O4'
_chemical_formula_sum 'Ca2 O4 Pb'
_chemical_name_systematic 'Dicalcium lead(IV) oxide'
_space_group_IT_number 55
_symmetry_cell_setting orthorhombic
_symmetry_Int_Tables_number 55
_symmetry_space_group_name_Hall '-P 2 2ab'
_symmetry_space_group_name_H-M 'P b a m'
_cell_angle_alpha 90
_cell_angle_beta 90
_cell_angle_gamma 90
_cell_formula_units_Z 2
_cell_length_a 5.832(1)
_cell_length_b 9.766(11)
_cell_length_c 3.375(1)
_cell_volume 192.2
_refine_ls_R_factor_all 0.044
_cod_database_code 2002530

loop_
_symmetry_equiv_pos_as_xyz
x,y,z
-x,-y,z
1/2+x,1/2-y,-z
1/2-x,1/2+y,-z
-x,-y,-z
x,y,-z
1/2-x,1/2+y,z
1/2+x,1/2-y,z

loop_
_atom_site_label
_atom_site_type_symbol
_atom_site_symmetry_multiplicity
_atom_site_Wyckoff_symbol
_atom_site_fract_x
_atom_site_fract_y
_atom_site_fract_z
_atom_site_occupancy
_atom_site_attached_hydrogens
_atom_site_calc_flag
Pb1 Pb4+ 2 a 0. 0. 0. 1. 0 d
Ca1 Ca2+ 4 h 0.0730(7) 0.3175(4) 0.5 1. 0 d
O1 O2- 4 h 0.2379(30) 0.0492(16) 0.5 1. 0 d
O2 O2- 4 g 0.3611(24) 0.3009(15) 0. 1. 0 d

loop_
_atom_type_symbol
_atom_type_oxidation_number
Pb4+ 4.000
Ca2+ 2.000
O2- -2.000
